data_7001016
loop_
_publ_author_name
'Kimura, Takashi'
'Arita, Hiroko'
'Ishiwata, Koji'
'Kuwata, Shigeki'
'Ikariya, Takao'

_publ_section_title
;
 Synthesis of parent amido (NH2)-bridged dinuclear complexes of
 ruthenium and iridium by stepwise transfer hydrogenation of \m-azido
 complexes
;
_journal_issue 16
_journal_name_full 'Dalton Transactions'
_journal_page_first 2912
_journal_page_last 2914
_journal_paper_doi 10.1039/b902810m
_journal_year 2009
_chemical_formula_moiety 'C20 H31 Cl2 N Ru2 '
_chemical_formula_sum 'C20 H31 Cl2 N Ru2'
_chemical_formula_weight 558.52
_space_group_IT_number 2
_symmetry_cell_setting triclinic
_symmetry_Int_Tables_number 2
_symmetry_space_group_name_Hall '-P 1'
_symmetry_space_group_name_H-M 'P -1'
_cell_angle_alpha 70.900(14)
_cell_angle_beta 84.302(17)
_cell_angle_gamma 70.759(16)
_cell_formula_units_Z 2
_cell_length_a 9.245(4)
_cell_length_b 10.429(4)
_cell_length_c 12.464(6)
_cell_measurement_reflns_used 3858
_cell_measurement_temperature 193.1
_cell_measurement_theta_max 31.5
_cell_measurement_theta_min 3.2
_cell_volume 1072.1(8)
_computing_cell_refinement CrystalClear
_computing_data_collection CrystalClear
_computing_data_reduction CrystalStructure
_computing_publication_material 'CrystalStructure 3.8'
_computing_structure_refinement CRYSTALS
_computing_structure_solution SIR92
_diffrn_detector_area_resol_mean 7.31
_diffrn_measured_fraction_theta_full 0.932
_diffrn_measured_fraction_theta_max 0.790
_diffrn_measurement_device_type 'Rigaku Saturn'
_diffrn_measurement_method \w
_diffrn_radiation_type 'Mo K\a'
_diffrn_radiation_wavelength 0.71070
_diffrn_reflns_av_R_equivalents 0.043
_diffrn_reflns_limit_h_max 12
_diffrn_reflns_limit_h_min -12
_diffrn_reflns_limit_k_max 11
_diffrn_reflns_limit_k_min -15
_diffrn_reflns_limit_l_max 17
_diffrn_reflns_limit_l_min -17
_diffrn_reflns_number 9582
_diffrn_reflns_theta_full 27.50
_diffrn_reflns_theta_max 31.40
_exptl_absorpt_coefficient_mu 1.662
_exptl_absorpt_correction_T_max 0.717
_exptl_absorpt_correction_T_min 0.564
_exptl_absorpt_correction_type multi-scan
_exptl_absorpt_process_details 'Jacobson, R. (1998) Private communication'
_exptl_crystal_colour orange
_exptl_crystal_density_diffrn 1.730
_exptl_crystal_density_method 'not measured'
_exptl_crystal_description block
_exptl_crystal_F_000 560.00
_exptl_crystal_size_max 0.30
_exptl_crystal_size_mid 0.30
_exptl_crystal_size_min 0.20
_refine_diff_density_max 1.08
_refine_diff_density_min -0.97
_refine_ls_extinction_method none
_refine_ls_goodness_of_fit_ref 1.004
_refine_ls_hydrogen_treatment mixed
_refine_ls_number_parameters 259
_refine_ls_number_reflns 4591
_refine_ls_R_factor_gt 0.0433
_refine_ls_shift/su_max 0.0000
_refine_ls_structure_factor_coef Fsqd
_refine_ls_weighting_details 'w = 1/[0.0008Fo^2^ + 0.9000\s(Fo^2^)]/(4Fo^2^)'
_refine_ls_weighting_scheme calc
_refine_ls_wR_factor_ref 0.1206
_reflns_number_gt 3306
_reflns_number_total 4592
_reflns_threshold_expression F^2^>2.0\s(F^2^)
_cod_data_source_file b902810m.txt
_cod_data_source_block '__2a'
_cod_original_cell_volume 1072.0(8)
_cod_original_formula_sum 'C20 H31 Cl2 N Ru2 '
_cod_database_code 7001016

loop_
_symmetry_equiv_pos_site_id
_symmetry_equiv_pos_as_xyz
1 +X,+Y,+Z
2 -X,-Y,-Z

loop_
_atom_site_label
_atom_site_type_symbol
_atom_site_fract_x
_atom_site_fract_y
_atom_site_fract_z
_atom_site_U_iso_or_equiv
_atom_site_adp_type
_atom_site_occupancy
_atom_site_symmetry_multiplicity
_atom_site_calc_flag
_atom_site_refinement_flags
_atom_site_disorder_assembly
_atom_site_disorder_group
Ru(1) Ru 0.12656(5) 0.55649(5) 0.15235(4) 0.02094(12) Uani 1.00 1 d . . .
Ru(2) Ru -0.07735(5) 0.44448(5) 0.31714(4) 0.02055(12) Uani 1.00 1 d . . .
Cl(1) Cl -0.09681(17) 0.73390(16) 0.04666(13) 0.0314(3) Uani 1.00 1 d . . .
Cl(2) Cl 0.14045(17) 0.23741(15) 0.39892(13) 0.0312(3) Uani 1.00 1 d . . .
N(1) N 0.0073(5) 0.4156(5) 0.1644(3) 0.0261(12) Uani 1.00 1 d . . .
C(1) C 0.2664(6) 0.7047(6) 0.1132(5) 0.0278(15) Uani 1.00 1 d . . .
C(2) C 0.3058(6) 0.6056(5) 0.2207(4) 0.0212(14) Uani 1.00 1 d . . .
C(3) C 0.3477(6) 0.4559(6) 0.2393(5) 0.0264(15) Uani 1.00 1 d . . .
C(4) C 0.3531(6) 0.4024(6) 0.1474(5) 0.0278(15) Uani 1.00 1 d . . .
C(5) C 0.3168(6) 0.5023(6) 0.0374(5) 0.0306(16) Uani 1.00 1 d . . .
C(6) C 0.2717(7) 0.6506(6) 0.0221(5) 0.0308(16) Uani 1.00 1 d . . .
C(7) C 0.2196(7) 0.8651(6) 0.0936(5) 0.0316(16) Uani 1.00 1 d . . .
C(8) C 0.1137(9) 0.9131(7) 0.1831(6) 0.051(2) Uani 1.00 1 d . . .
C(9) C 0.3608(8) 0.9096(7) 0.0809(7) 0.051(2) Uani 1.00 1 d . . .
C(10) C 0.3948(7) 0.2454(6) 0.1654(6) 0.040(2) Uani 1.00 1 d . . .
C(11) C -0.2433(6) 0.3370(5) 0.4093(5) 0.0248(14) Uani 1.00 1 d . . .
C(12) C -0.1912(7) 0.3942(6) 0.4809(5) 0.0313(16) Uani 1.00 1 d . . .
C(13) C -0.2019(7) 0.5403(6) 0.4482(5) 0.0312(16) Uani 1.00 1 d . . .
C(14) C -0.2603(6) 0.6341(6) 0.3381(5) 0.0290(16) Uani 1.00 1 d . . .
C(15) C -0.3130(6) 0.5755(5) 0.2664(5) 0.0258(14) Uani 1.00 1 d . . .
C(16) C -0.3025(6) 0.4292(6) 0.3016(4) 0.0247(14) Uani 1.00 1 d . . .
C(17) C -0.2267(7) 0.1791(6) 0.4495(5) 0.0307(16) Uani 1.00 1 d . . .
C(18) C -0.1988(10) 0.1124(6) 0.3541(6) 0.051(2) Uani 1.00 1 d . . .
C(19) C -0.3685(8) 0.1568(7) 0.5193(7) 0.053(2) Uani 1.00 1 d . . .
C(20) C -0.2682(7) 0.7862(6) 0.3027(6) 0.0384(19) Uani 1.00 1 d . . .
H(1) H -0.0683 0.4478 0.1069 0.030 Uiso 1.00 1 c R . .
H(2) H 0.0700 0.3210 0.1697 0.030 Uiso 1.00 1 c R . .
H(3) H 0.028(7) 0.559(6) 0.274(5) 0.0380 Uiso 1.00 1 c . . .
H(4) H 0.3037 0.6387 0.2834 0.029 Uiso 1.00 1 c R . .
H(5) H 0.3727 0.3901 0.3135 0.031 Uiso 1.00 1 c R . .
H(6) H 0.3261 0.4693 -0.0262 0.038 Uiso 1.00 1 c R . .
H(7) H 0.2417 0.7162 -0.0515 0.038 Uiso 1.00 1 c R . .
H(8) H 0.1655 0.9111 0.0233 0.035 Uiso 1.00 1 c R . .
H(9) H 0.0101 0.9355 0.1621 0.059 Uiso 1.00 1 c R . .
H(10) H 0.1289 0.9954 0.1906 0.059 Uiso 1.00 1 c R . .
H(11) H 0.1354 0.8390 0.2538 0.059 Uiso 1.00 1 c R . .
H(12) H 0.3890 0.9040 0.1538 0.062 Uiso 1.00 1 c R . .
H(13) H 0.3401 1.0046 0.0309 0.062 Uiso 1.00 1 c R . .
H(14) H 0.4422 0.8476 0.0511 0.062 Uiso 1.00 1 c R . .
H(15) H 0.5025 0.2063 0.1588 0.051 Uiso 1.00 1 c R . .
H(16) H 0.3444 0.2305 0.1100 0.051 Uiso 1.00 1 c R . .
H(17) H 0.3636 0.1995 0.2389 0.051 Uiso 1.00 1 c R . .
H(18) H -0.1484 0.3330 0.5530 0.035 Uiso 1.00 1 c R . .
H(19) H -0.1703 0.5770 0.4990 0.041 Uiso 1.00 1 c R . .
H(20) H -0.3544 0.6364 0.1938 0.029 Uiso 1.00 1 c R . .
H(21) H -0.3376 0.3930 0.2522 0.030 Uiso 1.00 1 c R . .
H(22) H -0.1415 0.1312 0.5001 0.037 Uiso 1.00 1 c R . .
H(23) H -0.2934 0.1206 0.3246 0.064 Uiso 1.00 1 c R . .
H(24) H -0.1397 0.0145 0.3827 0.064 Uiso 1.00 1 c R . .
H(25) H -0.1436 0.1607 0.2955 0.063 Uiso 1.00 1 c R . .
H(26) H -0.3522 0.1416 0.5971 0.059 Uiso 1.00 1 c R . .
H(27) H -0.3864 0.0758 0.5114 0.059 Uiso 1.00 1 c R . .
H(28) H -0.4554 0.2386 0.4917 0.059 Uiso 1.00 1 c R . .
H(29) H -0.3637 0.8420 0.3238 0.047 Uiso 1.00 1 c R . .
H(30) H -0.2579 0.8188 0.2226 0.047 Uiso 1.00 1 c R . .
H(31) H -0.1873 0.7946 0.3384 0.047 Uiso 1.00 1 c R . .

loop_
_atom_site_aniso_label
_atom_site_aniso_U_11
_atom_site_aniso_U_22
_atom_site_aniso_U_33
_atom_site_aniso_U_12
_atom_site_aniso_U_13
_atom_site_aniso_U_23
Ru(1) 0.0175(2) 0.0248(2) 0.0205(2) -0.00703(19) 0.00051(18) -0.00679(18)
Ru(2) 0.0183(2) 0.0234(2) 0.0207(2) -0.00698(19) 0.00006(18) -0.00746(18)
Cl(1) 0.0258(7) 0.0315(7) 0.0285(7) -0.0038(6) -0.0049(6) -0.0022(5)
Cl(2) 0.0274(7) 0.0264(7) 0.0339(7) -0.0058(6) -0.0022(6) -0.0038(5)
N(1) 0.017(2) 0.039(2) 0.019(2) -0.005(2) 0.0005(19) -0.010(2)
C(1) 0.017(2) 0.041(3) 0.025(2) -0.014(2) 0.004(2) -0.006(2)
C(2) 0.021(2) 0.023(2) 0.030(2) -0.017(2) 0.002(2) -0.011(2)
C(3) 0.015(2) 0.032(3) 0.030(3) -0.010(2) -0.000(2) -0.003(2)
C(4) 0.014(2) 0.032(3) 0.038(3) -0.008(2) 0.004(2) -0.012(2)
C(5) 0.020(2) 0.045(3) 0.030(3) -0.008(2) 0.007(2) -0.020(2)
C(6) 0.034(3) 0.032(3) 0.028(3) -0.015(2) 0.001(2) -0.007(2)
C(7) 0.026(3) 0.028(3) 0.034(3) -0.008(2) 0.003(2) -0.002(2)
C(8) 0.055(4) 0.039(4) 0.053(4) -0.013(3) 0.014(4) -0.014(3)
C(9) 0.033(3) 0.029(3) 0.092(6) -0.014(3) 0.008(4) -0.020(3)
C(10) 0.024(3) 0.044(3) 0.059(4) -0.005(3) 0.004(3) -0.033(3)
C(11) 0.022(2) 0.025(2) 0.029(3) -0.012(2) 0.009(2) -0.007(2)
C(12) 0.024(3) 0.040(3) 0.023(2) -0.008(2) 0.002(2) -0.004(2)
C(13) 0.026(3) 0.042(3) 0.034(3) -0.017(2) 0.009(2) -0.021(2)
C(14) 0.018(2) 0.037(3) 0.037(3) -0.012(2) 0.006(2) -0.017(2)
C(15) 0.015(2) 0.023(2) 0.033(3) 0.001(2) -0.001(2) -0.008(2)
C(16) 0.013(2) 0.034(3) 0.028(3) -0.012(2) 0.004(2) -0.007(2)
C(17) 0.032(3) 0.027(3) 0.033(3) -0.014(2) 0.000(2) -0.004(2)
C(18) 0.087(6) 0.023(3) 0.048(4) -0.024(3) -0.002(4) -0.012(3)
C(19) 0.042(4) 0.044(4) 0.060(5) -0.020(3) 0.005(3) 0.005(3)
C(20) 0.039(3) 0.032(3) 0.046(4) -0.013(3) 0.011(3) -0.016(2)

loop_
_atom_type_symbol
_atom_type_description
_atom_type_scat_dispersion_real
_atom_type_scat_dispersion_imag
_atom_type_scat_source
C C 0.003 0.002
;
International Tables for Crystallography
(1992, Vol. C, Tables 4.2.6.8 and 6.1.1.4)
;
H H 0.000 0.000
;
International Tables for Crystallography
(1992, Vol. C, Table 6.1.1.4)
;
Cl Cl 0.148 0.159
;
International Tables for Crystallography
(1992, Vol. C, Tables 4.2.6.8 and 6.1.1.4)
;
N N 0.006 0.003
;
International Tables for Crystallography
(1992, Vol. C, Tables 4.2.6.8 and 6.1.1.4)
;
Ru Ru -1.259 0.836
;
International Tables for Crystallography
(1992, Vol. C, Tables 4.2.6.8 and 6.1.1.4)
;

loop_
_geom_angle_atom_site_label_1
_geom_angle_atom_site_label_2
_geom_angle_atom_site_label_3
_geom_angle
_geom_angle_publ_flag
_geom_angle_site_symmetry_1
_geom_angle_site_symmetry_2
_geom_angle_site_symmetry_3
Ru(2) Ru(1) Cl(1) 87.99(3) yes . . .
Ru(2) Ru(1) N(1) 45.86(13) yes . . .
Ru(2) Ru(1) C(1) 142.93(17) yes . . .
Ru(2) Ru(1) C(2) 115.57(14) yes . . .
Ru(2) Ru(1) C(3) 103.34(15) yes . . .
Ru(2) Ru(1) C(4) 114.66(15) yes . . .
Ru(2) Ru(1) C(5) 144.27(18) yes . . .
Ru(2) Ru(1) C(6) 177.06(14) yes . . .
Cl(1) Ru(1) N(1) 83.96(12) yes . . .
Cl(1) Ru(1) C(1) 94.89(13) yes . . .
Cl(1) Ru(1) C(2) 124.65(13) yes . . .
Cl(1) Ru(1) C(3) 162.17(18) yes . . .
Cl(1) Ru(1) C(4) 147.22(17) yes . . .
Cl(1) Ru(1) C(5) 110.86(14) yes . . .
Cl(1) Ru(1) C(6) 89.08(15) yes . . .
N(1) Ru(1) C(1) 171.2(2) yes . . .
N(1) Ru(1) C(2) 148.55(16) yes . . .
N(1) Ru(1) C(3) 113.8(2) yes . . .
N(1) Ru(1) C(4) 95.0(2) yes . . .
N(1) Ru(1) C(5) 104.3(2) yes . . .
N(1) Ru(1) C(6) 133.9(2) yes . . .
C(1) Ru(1) C(2) 36.54(19) yes . . .
C(1) Ru(1) C(3) 67.8(2) yes . . .
C(1) Ru(1) C(4) 81.2(2) yes . . .
C(1) Ru(1) C(5) 67.9(2) yes . . .
C(1) Ru(1) C(6) 37.3(2) yes . . .
C(2) Ru(1) C(3) 37.9(2) yes . . .
C(2) Ru(1) C(4) 68.4(2) yes . . .
C(2) Ru(1) C(5) 79.2(2) yes . . .
C(2) Ru(1) C(6) 66.1(2) yes . . .
C(3) Ru(1) C(4) 38.0(2) yes . . .
C(3) Ru(1) C(5) 67.4(2) yes . . .
C(3) Ru(1) C(6) 79.5(2) yes . . .
C(4) Ru(1) C(5) 37.6(2) yes . . .
C(4) Ru(1) C(6) 68.1(2) yes . . .
C(5) Ru(1) C(6) 37.6(2) yes . . .
Ru(1) Ru(2) Cl(2) 88.07(3) yes . . .
Ru(1) Ru(2) N(1) 46.10(17) yes . . .
Ru(1) Ru(2) C(11) 165.16(18) yes . . .
Ru(1) Ru(2) C(12) 157.2(2) yes . . .
Ru(1) Ru(2) C(13) 125.33(19) yes . . .
Ru(1) Ru(2) C(14) 105.28(16) yes . . .
Ru(1) Ru(2) C(15) 108.97(15) yes . . .
Ru(1) Ru(2) C(16) 132.24(14) yes . . .
Cl(2) Ru(2) N(1) 84.58(12) yes . . .
Cl(2) Ru(2) C(11) 92.81(13) yes . . .
Cl(2) Ru(2) C(12) 88.07(14) yes . . .
Cl(2) Ru(2) C(13) 111.16(14) yes . . .
Cl(2) Ru(2) C(14) 148.04(18) yes . . .
Cl(2) Ru(2) C(15) 160.23(17) yes . . .
Cl(2) Ru(2) C(16) 122.64(15) yes . . .
N(1) Ru(2) C(11) 119.2(2) yes . . .
N(1) Ru(2) C(12) 155.3(2) yes . . .
N(1) Ru(2) C(13) 163.04(18) yes . . .
N(1) Ru(2) C(14) 125.63(19) yes . . .
N(1) Ru(2) C(15) 99.8(2) yes . . .
N(1) Ru(2) C(16) 97.1(2) yes . . .
C(11) Ru(2) C(12) 37.6(2) yes . . .
C(11) Ru(2) C(13) 68.0(2) yes . . .
C(11) Ru(2) C(14) 81.5(2) yes . . .
C(11) Ru(2) C(15) 68.13(19) yes . . .
C(11) Ru(2) C(16) 37.5(2) yes . . .
C(12) Ru(2) C(13) 37.4(2) yes . . .
C(12) Ru(2) C(14) 68.3(2) yes . . .
C(12) Ru(2) C(15) 79.9(2) yes . . .
C(12) Ru(2) C(16) 67.5(2) yes . . .
C(13) Ru(2) C(14) 37.7(2) yes . . .
C(13) Ru(2) C(15) 67.6(2) yes . . .
C(13) Ru(2) C(16) 80.1(2) yes . . .
C(14) Ru(2) C(15) 38.0(2) yes . . .
C(14) Ru(2) C(16) 68.9(2) yes . . .
C(15) Ru(2) C(16) 37.9(2) yes . . .
Ru(1) N(1) Ru(2) 88.0(2) yes . . .
Ru(1) C(1) C(2) 70.5(3) yes . . .
Ru(1) C(1) C(6) 69.6(4) yes . . .
Ru(1) C(1) C(7) 131.0(4) yes . . .
C(2) C(1) C(6) 117.3(5) yes . . .
C(2) C(1) C(7) 121.8(6) yes . . .
C(6) C(1) C(7) 121.0(4) yes . . .
Ru(1) C(2) C(1) 73.0(4) yes . . .
Ru(1) C(2) C(3) 70.0(3) yes . . .
C(1) C(2) C(3) 121.8(6) yes . . .
Ru(1) C(3) C(2) 72.1(3) yes . . .
Ru(1) C(3) C(4) 71.5(3) yes . . .
C(2) C(3) C(4) 120.6(4) yes . . .
Ru(1) C(4) C(3) 70.5(3) yes . . .
Ru(1) C(4) C(5) 71.6(3) yes . . .
Ru(1) C(4) C(10) 128.7(4) yes . . .
C(3) C(4) C(5) 118.0(5) yes . . .
C(3) C(4) C(10) 121.4(5) yes . . .
C(5) C(4) C(10) 120.6(6) yes . . .
Ru(1) C(5) C(4) 70.8(3) yes . . .
Ru(1) C(5) C(6) 70.8(3) yes . . .
C(4) C(5) C(6) 120.1(6) yes . . .
Ru(1) C(6) C(1) 73.2(3) yes . . .
Ru(1) C(6) C(5) 71.6(3) yes . . .
C(1) C(6) C(5) 122.2(5) yes . . .
C(1) C(7) C(8) 113.7(5) yes . . .
C(1) C(7) C(9) 109.2(4) yes . . .
C(8) C(7) C(9) 112.1(7) yes . . .
Ru(2) C(11) C(12) 70.5(3) yes . . .
Ru(2) C(11) C(16) 69.9(3) yes . . .
Ru(2) C(11) C(17) 128.9(4) yes . . .
C(12) C(11) C(16) 118.0(5) yes . . .
C(12) C(11) C(17) 118.9(5) yes . . .
C(16) C(11) C(17) 123.0(6) yes . . .
Ru(2) C(12) C(11) 71.9(3) yes . . .
Ru(2) C(12) C(13) 72.6(3) yes . . .
C(11) C(12) C(13) 121.8(5) yes . . .
Ru(2) C(13) C(12) 70.0(3) yes . . .
Ru(2) C(13) C(14) 70.7(3) yes . . .
C(12) C(13) C(14) 120.2(7) yes . . .
Ru(2) C(14) C(13) 71.5(3) yes . . .
Ru(2) C(14) C(15) 69.9(3) yes . . .
Ru(2) C(14) C(20) 130.8(4) yes . . .
C(13) C(14) C(15) 117.5(6) yes . . .
C(13) C(14) C(20) 120.3(7) yes . . .
C(15) C(14) C(20) 122.2(5) yes . . .
Ru(2) C(15) C(14) 72.1(3) yes . . .
Ru(2) C(15) C(16) 70.6(2) yes . . .
C(14) C(15) C(16) 121.1(5) yes . . .
Ru(2) C(16) C(11) 72.6(3) yes . . .
Ru(2) C(16) C(15) 71.4(3) yes . . .
C(11) C(16) C(15) 121.2(6) yes . . .
C(11) C(17) C(18) 113.9(5) yes . . .
C(11) C(17) C(19) 109.0(5) yes . . .
C(18) C(17) C(19) 111.5(7) yes . . .
Ru(2) Ru(1) H(3) 33(2) no . . .
Cl(1) Ru(1) H(3) 89.0(19) no . . .
N(1) Ru(1) H(3) 78(2) no . . .
C(1) Ru(1) H(3) 110(2) no . . .
C(2) Ru(1) H(3) 88(2) no . . .
C(3) Ru(1) H(3) 93(2) no . . .
C(4) Ru(1) H(3) 123.0(18) no . . .
C(5) Ru(1) H(3) 160.1(19) no . . .
C(6) Ru(1) H(3) 147(2) no . . .
Ru(1) Ru(2) H(3) 32(2) no . . .
Cl(2) Ru(2) H(3) 94.1(17) no . . .
N(1) Ru(2) H(3) 78(2) no . . .
C(11) Ru(2) H(3) 162(2) no . . .
C(12) Ru(2) H(3) 126(2) no . . .
C(13) Ru(2) H(3) 94(2) no . . .
C(14) Ru(2) H(3) 83.6(19) no . . .
C(15) Ru(2) H(3) 105.6(17) no . . .
C(16) Ru(2) H(3) 142.6(17) no . . .
Ru(1) N(1) H(1) 114.5 no . . .
Ru(1) N(1) H(2) 114.6 no . . .
Ru(2) N(1) H(1) 114.4 no . . .
Ru(2) N(1) H(2) 114.6 no . . .
H(1) N(1) H(2) 109.5 no . . .
Ru(1) C(2) H(4) 130.2 no . . .
C(1) C(2) H(4) 119.2 no . . .
C(3) C(2) H(4) 119.0 no . . .
Ru(1) C(3) H(5) 129.1 no . . .
C(2) C(3) H(5) 120.5 no . . .
C(4) C(3) H(5) 118.9 no . . .
Ru(1) C(5) H(6) 133.0 no . . .
C(4) C(5) H(6) 119.7 no . . .
C(6) C(5) H(6) 120.1 no . . .
Ru(1) C(6) H(7) 127.5 no . . .
C(1) C(6) H(7) 118.7 no . . .
C(5) C(6) H(7) 119.0 no . . .
C(1) C(7) H(8) 106.9 no . . .
C(8) C(7) H(8) 107.2 no . . .
C(9) C(7) H(8) 107.3 no . . .
C(7) C(8) H(9) 110.1 no . . .
C(7) C(8) H(10) 109.4 no . . .
C(7) C(8) H(11) 109.7 no . . .
H(9) C(8) H(10) 109.3 no . . .
H(9) C(8) H(11) 109.4 no . . .
H(10) C(8) H(11) 108.9 no . . .
C(7) C(9) H(12) 107.9 no . . .
C(7) C(9) H(13) 109.7 no . . .
C(7) C(9) H(14) 110.3 no . . .
H(12) C(9) H(13) 110.3 no . . .
H(12) C(9) H(14) 109.5 no . . .
H(13) C(9) H(14) 109.1 no . . .
C(4) C(10) H(15) 109.6 no . . .
C(4) C(10) H(16) 109.5 no . . .
C(4) C(10) H(17) 109.6 no . . .
H(15) C(10) H(16) 109.4 no . . .
H(15) C(10) H(17) 109.5 no . . .
H(16) C(10) H(17) 109.2 no . . .
Ru(2) C(12) H(18) 129.2 no . . .
C(11) C(12) H(18) 119.2 no . . .
C(13) C(12) H(18) 119.0 no . . .
Ru(2) C(13) H(19) 132.3 no . . .
C(12) C(13) H(19) 120.3 no . . .
C(14) C(13) H(19) 119.5 no . . .
Ru(2) C(15) H(20) 129.9 no . . .
C(14) C(15) H(20) 118.8 no . . .
C(16) C(15) H(20) 120.1 no . . .
Ru(2) C(16) H(21) 129.8 no . . .
C(11) C(16) H(21) 119.4 no . . .
C(15) C(16) H(21) 119.3 no . . .
C(11) C(17) H(22) 107.6 no . . .
C(18) C(17) H(22) 108.0 no . . .
C(19) C(17) H(22) 106.5 no . . .
C(17) C(18) H(23) 110.4 no . . .
C(17) C(18) H(24) 109.2 no . . .
C(17) C(18) H(25) 108.8 no . . .
H(23) C(18) H(24) 109.7 no . . .
H(23) C(18) H(25) 109.5 no . . .
H(24) C(18) H(25) 109.1 no . . .
C(17) C(19) H(26) 110.3 no . . .
C(17) C(19) H(27) 108.8 no . . .
C(17) C(19) H(28) 109.7 no . . .
H(26) C(19) H(27) 109.4 no . . .
H(26) C(19) H(28) 109.4 no . . .
H(27) C(19) H(28) 109.1 no . . .
C(14) C(20) H(29) 110.2 no . . .
C(14) C(20) H(30) 108.7 no . . .
C(14) C(20) H(31) 109.1 no . . .
H(29) C(20) H(30) 109.4 no . . .
H(29) C(20) H(31) 109.5 no . . .
H(30) C(20) H(31) 109.8 no . . .
Ru(1) H(3) Ru(2) 115(4) no . . .

loop_
_geom_bond_atom_site_label_1
_geom_bond_atom_site_label_2
_geom_bond_distance
_geom_bond_publ_flag
_geom_bond_site_symmetry_1
_geom_bond_site_symmetry_2
Ru(1) Ru(2) 2.8721(6) yes . .
Ru(1) Cl(1) 2.4186(13) yes . .
Ru(1) N(1) 2.071(6) yes . .
Ru(1) C(1) 2.236(7) yes . .
Ru(1) C(2) 2.204(6) yes . .
Ru(1) C(3) 2.177(5) yes . .
Ru(1) C(4) 2.190(5) yes . .
Ru(1) C(5) 2.199(6) yes . .
Ru(1) C(6) 2.189(6) yes . .
Ru(2) Cl(2) 2.4203(12) yes . .
Ru(2) N(1) 2.062(5) yes . .
Ru(2) C(11) 2.207(6) yes . .
Ru(2) C(12) 2.188(6) yes . .
Ru(2) C(13) 2.221(6) yes . .
Ru(2) C(14) 2.210(5) yes . .
Ru(2) C(15) 2.182(5) yes . .
Ru(2) C(16) 2.171(6) yes . .
C(1) C(2) 1.392(7) yes . .
C(1) C(6) 1.414(10) yes . .
C(1) C(7) 1.523(9) yes . .
C(2) C(3) 1.423(8) yes . .
C(3) C(4) 1.420(10) yes . .
C(4) C(5) 1.415(7) yes . .
C(4) C(10) 1.497(9) yes . .
C(5) C(6) 1.414(9) yes . .
C(7) C(8) 1.510(10) yes . .
C(7) C(9) 1.502(11) yes . .
C(11) C(12) 1.417(11) yes . .
C(11) C(16) 1.406(7) yes . .
C(11) C(17) 1.515(8) yes . .
C(12) C(13) 1.414(9) yes . .
C(13) C(14) 1.433(8) yes . .
C(14) C(15) 1.432(11) yes . .
C(14) C(20) 1.479(9) yes . .
C(15) C(16) 1.415(8) yes . .
C(17) C(18) 1.525(11) yes . .
C(17) C(19) 1.540(10) yes . .
Ru(1) H(3) 1.70(6) no . .
Ru(2) H(3) 1.71(7) no . .
N(1) H(1) 0.949 no . .
N(1) H(2) 0.950 no . .
C(2) H(4) 0.949 no . .
C(3) H(5) 0.949 no . .
C(5) H(6) 0.950 no . .
C(6) H(7) 0.949 no . .
C(7) H(8) 0.949 no . .
C(8) H(9) 0.950 no . .
C(8) H(10) 0.949 no . .
C(8) H(11) 0.949 no . .
C(9) H(12) 0.949 no . .
C(9) H(13) 0.949 no . .
C(9) H(14) 0.950 no . .
C(10) H(15) 0.950 no . .
C(10) H(16) 0.949 no . .
C(10) H(17) 0.950 no . .
C(12) H(18) 0.949 no . .
C(13) H(19) 0.949 no . .
C(15) H(20) 0.949 no . .
C(16) H(21) 0.949 no . .
C(17) H(22) 0.949 no . .
C(18) H(23) 0.949 no . .
C(18) H(24) 0.949 no . .
C(18) H(25) 0.950 no . .
C(19) H(26) 0.949 no . .
C(19) H(27) 0.950 no . .
C(19) H(28) 0.949 no . .
C(20) H(29) 0.950 no . .
C(20) H(30) 0.950 no . .
C(20) H(31) 0.949 no . .
